data_7244651
loop_
_publ_author_name
'Tay, Hui Min'
'Goddard, Emily'
'Hua, Carol'

_publ_section_title
;
 Three-dimensional Cd(II) Porphyrin Metal-Organic Frameworks for the
 Colorimetric Sensing of Electron Donors
;
_journal_name_full CrystEngComm
_journal_paper_doi 10.1039/D2CE00103A
_journal_year 2022
_chemical_formula_moiety 'C58 H32 Cd3 N8 O9'
_chemical_formula_sum 'C58 H32 Cd3 N8 O9'
_chemical_formula_weight 1322.11
_space_group_crystal_system tetragonal
_space_group_IT_number 83
_space_group_name_Hall '-P 4'
_space_group_name_H-M_alt 'P 4/m'
_atom_sites_solution_hydrogens geom
_atom_sites_solution_primary dual
_audit_creation_date 2022-03-10
_audit_creation_method
;
Olex2 1.3
(compiled 2020.11.12 svn.r5f609507 for OlexSys, GUI svn.r6408)
;
_audit_update_record
;
2022-03-10 deposited with the CCDC.	2022-03-18 downloaded from the CCDC.
;
_cell_angle_alpha 90
_cell_angle_beta 90
_cell_angle_gamma 90
_cell_formula_units_Z 2
_cell_length_a 18.20082(11)
_cell_length_b 18.20082(11)
_cell_length_c 16.58899(13)
_cell_measurement_reflns_used 33136
_cell_measurement_temperature 100(2)
_cell_measurement_theta_max 76.6400
_cell_measurement_theta_min 2.6570
_cell_volume 5495.43(6)
_computing_cell_refinement 'CrysAlisPro 1.171.40.36a (Rigaku OD, 2018)'
_computing_data_collection 'CrysAlisPro 1.171.40.36a (Rigaku OD, 2018)'
_computing_data_reduction 'CrysAlisPro 1.171.40.36a (Rigaku OD, 2018)'
_computing_molecular_graphics 'Olex2 1.3 (Dolomanov et al., 2009)'
_computing_publication_material 'Olex2 1.3 (Dolomanov et al., 2009)'
_computing_structure_refinement 'XL  (Sheldrick, 2008)'
_computing_structure_solution 'SHELXT  (Sheldrick, 2015)'
_diffrn_ambient_temperature 100(2)
_diffrn_detector_area_resol_mean 10.00000
_diffrn_measured_fraction_theta_full 1.000
_diffrn_measured_fraction_theta_max 0.996
_diffrn_measurement_device_type 'XtaLAB Synergy, Dualflex, HyPix'
_diffrn_measurement_method '\w scans'
_diffrn_radiation_type CuK\a
_diffrn_radiation_wavelength 1.54178
_diffrn_reflns_av_R_equivalents 0.0738
_diffrn_reflns_av_unetI/netI 0.0265
_diffrn_reflns_Laue_measured_fraction_full 1.000
_diffrn_reflns_Laue_measured_fraction_max 0.996
_diffrn_reflns_limit_h_max 23
_diffrn_reflns_limit_h_min -22
_diffrn_reflns_limit_k_max 23
_diffrn_reflns_limit_k_min -22
_diffrn_reflns_limit_l_max 20
_diffrn_reflns_limit_l_min -18
_diffrn_reflns_number 71352
_diffrn_reflns_point_group_measured_fraction_full 1.000
_diffrn_reflns_point_group_measured_fraction_max 0.996
_diffrn_reflns_theta_full 67.679
_diffrn_reflns_theta_max 78.079
_diffrn_reflns_theta_min 2.663
_exptl_absorpt_coefficient_mu 4.872
_exptl_absorpt_correction_T_max 1.00000
_exptl_absorpt_correction_T_min 0.68825
_exptl_absorpt_correction_type multi-scan
_exptl_absorpt_process_details
;
CrysAlisPro 1.171.40.36a (Rigaku Oxford Diffraction, 2018)
Empirical absorption correction using spherical harmonics,
 implemented in SCALE3 ABSPACK scaling algorithm.
;
_exptl_crystal_colour purple
_exptl_crystal_density_diffrn 0.799
_exptl_crystal_description block
_exptl_crystal_F_000 1304
_exptl_crystal_size_max 0.08
_exptl_crystal_size_mid 0.04
_exptl_crystal_size_min 0.03
_refine_diff_density_max 1.514
_refine_diff_density_min -0.808
_refine_diff_density_rms 0.204
_refine_ls_extinction_method none
_refine_ls_goodness_of_fit_ref 1.133
_refine_ls_hydrogen_treatment constr
_refine_ls_matrix_type full
_refine_ls_number_parameters 195
_refine_ls_number_reflns 6053
_refine_ls_number_restraints 1
_refine_ls_restrained_S_all 1.133
_refine_ls_R_factor_all 0.0842
_refine_ls_R_factor_gt 0.0813
_refine_ls_shift/su_max 0.000
_refine_ls_shift/su_mean 0.000
_refine_ls_structure_factor_coef Fsqd
_refine_ls_weighting_details 'w=1/[\s^2^(Fo^2^)+(0.1706P)^2^] where P=(Fo^2^+2Fc^2^)/3'
_refine_ls_weighting_scheme calc
_refine_ls_wR_factor_gt 0.2140
_refine_ls_wR_factor_ref 0.2185
_reflns_Friedel_coverage 0.000
_reflns_number_gt 5532
_reflns_number_total 6053
_reflns_threshold_expression 'I > 2\s(I)'
_cod_data_source_file d2ce00103a3.cif
_cod_data_source_block hmt-1-39-12
_cod_original_cell_volume 5495.43(8)
_cod_database_code 7244651
_shelx_shelxl_version_number 2014/7
_shelx_space_group_comment
;
The symmetry employed for this shelxl refinement is uniquely defined
by the following loop, which should always be used as a source of
symmetry information in preference to the above space-group names.
They are only intended as comments.
;
_olex2_refinement_description
;
1. Twinned data refinement
 Scales: 0.2940(19)
 0.7060(19)
2. Fixed Uiso
 At 1.2 times of:
  All C(H) groups
3. Restrained distances
 C15-N4
 1.484 with sigma of 0.02
4. Uiso/Uaniso restraints and constraints
Uanis(O3) = Uanis(O2)
5. Others
 Fixed Sof: Cd2(0.25) O3(0.25)
6.a Aromatic/amide H refined with riding coordinates:
 C1(H1), C5(H5), C7(H7), C8(H8), C10(H10), C11(H11), C13(H13), C14(H14),
 C16(H16), C17(H17)
;
_olex2_submission_special_instructions 'No special instructions were received'
_smtbx_masks_void_probe_radius 1.2
_smtbx_masks_void_truncation_radius 1.2

loop_
_space_group_symop_operation_xyz
'x, y, z'
'-x, -y, z'
'-y, x, z'
'y, -x, z'
'-x, -y, -z'
'x, y, -z'
'y, -x, -z'
'-y, x, -z'

loop_
_atom_site_label
_atom_site_type_symbol
_atom_site_fract_x
_atom_site_fract_y
_atom_site_fract_z
_atom_site_U_iso_or_equiv
_atom_site_adp_type
_atom_site_occupancy
_atom_site_site_symmetry_order
_atom_site_calc_flag
_atom_site_refinement_flags_posn
_atom_site_refinement_flags_adp
_atom_site_refinement_flags_occupancy
_atom_site_disorder_assembly
_atom_site_disorder_group
Cd1 Cd 0.54643(3) 0.36579(3) 0.0000 0.06160(18) Uani 1 2 d S T P . .
Cd2 Cd 0.45057(12) -0.01523(8) 0.5000 0.1026(5) Uani 0.5 2 d S T P . .
O1 O 0.4503(2) 0.3897(3) 0.0858(2) 0.0722(9) Uani 1 1 d . . . . .
O2 O 0.3328(3) 0.3642(3) 0.0971(3) 0.0852(11) Uani 1 1 d . . . . .
O3 O 0.3392(8) -0.0629(8) 0.5000 0.0852(11) Uani 0.5 2 d S T P . .
C1 C 0.4340(6) 0.2258(4) 0.4594(4) 0.110(3) Uani 1 1 d . . . . .
H1 H 0.4237 0.2664 0.4253 0.132 Uiso 1 1 calc R U . . .
C2 C 0.4528(6) 0.1507(4) 0.4336(4) 0.107(3) Uani 1 1 d . . . . .
C3 C 0.4590(6) 0.1275(4) 0.3524(4) 0.106(3) Uani 1 1 d . . . . .
C4 C 0.4827(6) 0.0582(4) 0.3268(3) 0.104(3) Uani 1 1 d . . . . .
C5 C 0.4886(6) 0.0370(4) 0.2423(3) 0.100(2) Uani 1 1 d . . . . .
H5 H 0.4789 0.0669 0.1966 0.120 Uiso 1 1 calc R U . . .
C6 C 0.4460(5) 0.1854(4) 0.2907(3) 0.092(2) Uani 1 1 d . . . . .
C7 C 0.3744(7) 0.2006(6) 0.2692(6) 0.118(3) Uani 1 1 d . . . . .
H7 H 0.3351 0.1734 0.2923 0.142 Uiso 1 1 calc R U . . .
C8 C 0.3597(6) 0.2563(5) 0.2134(6) 0.110(3) Uani 1 1 d . . . . .
H8 H 0.3102 0.2676 0.2000 0.132 Uiso 1 1 calc R U . . .
C9 C 0.4154(4) 0.2949(3) 0.1777(3) 0.0713(13) Uani 1 1 d . . . . .
C10 C 0.4855(5) 0.2781(5) 0.1996(4) 0.104(2) Uani 1 1 d . . . . .
H10 H 0.5252 0.3051 0.1770 0.125 Uiso 1 1 calc R U . . .
C11 C 0.5003(7) 0.2216(5) 0.2546(4) 0.105(2) Uani 1 1 d . . . . .
H11 H 0.5498 0.2090 0.2663 0.126 Uiso 1 1 calc R U . . .
C12 C 0.3986(4) 0.3531(3) 0.1173(3) 0.0709(12) Uani 1 1 d . . . . .
C13 C 0.4506(8) 0.2171(5) 0.0000 0.090(3) Uani 1 2 d S T P . .
H13 H 0.4102 0.2502 0.0000 0.108 Uiso 1 2 calc R U P . .
C14 C 0.4361(11) 0.1407(7) 0.0000 0.117(5) Uani 1 2 d S T P . .
H14 H 0.3873 0.1223 0.0000 0.140 Uiso 1 2 calc R U P . .
C15 C 0.4971(12) 0.0933(6) 0.0000 0.111(4) Uani 1 2 d DS T P . .
C16 C 0.5627(10) 0.1212(6) 0.0000 0.125(5) Uani 1 2 d S T P . .
H16 H 0.6046 0.0901 0.0000 0.150 Uiso 1 2 calc R U P . .
C17 C 0.5716(10) 0.2007(6) 0.0000 0.121(4) Uani 1 2 d S T P . .
H17 H 0.6200 0.2202 0.0000 0.145 Uiso 1 2 calc R U P . .
N1 N 0.4650(8) 0.1099(5) 0.5000 0.119(4) Uani 1 2 d S T P . .
N2 N 0.5000 0.0000 0.3736(4) 0.130(5) Uani 1 2 d S T P . .
N3 N 0.5189(5) 0.2447(4) 0.0000 0.083(2) Uani 1 2 d S T P . .
N4 N 0.4746(8) 0.0151(7) 0.0000 0.133(4) Uani 1 2 d DS T P . .

loop_
_atom_site_aniso_label
_atom_site_aniso_U_11
_atom_site_aniso_U_22
_atom_site_aniso_U_33
_atom_site_aniso_U_23
_atom_site_aniso_U_13
_atom_site_aniso_U_12
Cd1 0.0662(3) 0.0598(3) 0.0587(3) 0.000 0.000 -0.0011(2)
Cd2 0.1820(17) 0.0765(7) 0.0492(5) 0.000 0.000 0.0032(9)
O1 0.080(2) 0.079(2) 0.0581(19) 0.0062(17) 0.0129(15) -0.0052(19)
O2 0.089(3) 0.088(3) 0.078(2) 0.015(2) 0.004(2) -0.006(2)
O3 0.089(3) 0.088(3) 0.078(2) 0.015(2) 0.004(2) -0.006(2)
C1 0.185(9) 0.080(4) 0.064(3) 0.006(3) -0.003(4) -0.004(5)
C2 0.192(9) 0.078(4) 0.051(3) -0.002(2) -0.003(4) 0.004(4)
C3 0.183(8) 0.084(4) 0.050(3) 0.008(3) -0.008(4) 0.016(5)
C4 0.193(9) 0.074(4) 0.044(2) 0.005(2) 0.003(3) 0.015(4)
C5 0.168(8) 0.089(4) 0.042(2) -0.003(2) 0.001(3) 0.012(5)
C6 0.159(7) 0.075(3) 0.042(2) 0.006(2) 0.011(3) 0.007(4)
C7 0.138(8) 0.116(6) 0.099(5) 0.048(5) 0.008(5) -0.018(5)
C8 0.110(6) 0.113(6) 0.108(6) 0.042(5) 0.012(4) -0.018(4)
C9 0.096(4) 0.073(3) 0.044(2) 0.001(2) 0.007(2) -0.001(2)
C10 0.100(5) 0.143(6) 0.069(3) 0.045(4) 0.009(3) -0.006(4)
C11 0.114(6) 0.123(6) 0.078(4) 0.025(4) -0.003(4) 0.008(5)
C12 0.090(4) 0.066(3) 0.057(3) -0.005(2) 0.008(2) 0.001(2)
C13 0.135(9) 0.070(5) 0.064(4) 0.000 0.000 -0.027(6)
C14 0.187(15) 0.073(6) 0.090(7) 0.000 0.000 -0.035(8)
C15 0.175(13) 0.063(5) 0.095(6) 0.000 0.000 -0.022(7)
C16 0.155(13) 0.062(6) 0.159(13) 0.000 0.000 0.020(7)
C17 0.145(12) 0.062(5) 0.156(12) 0.000 0.000 0.003(6)
N1 0.226(14) 0.075(4) 0.054(4) 0.000 0.000 0.041(6)
N2 0.270(15) 0.082(5) 0.039(3) 0.000 0.000 0.036(7)
N3 0.111(6) 0.055(3) 0.082(4) 0.000 0.000 -0.003(3)
N4 0.136(12) 0.132(11) 0.130(8) 0.000 0.000 0.012(8)

loop_
_atom_type_symbol
_atom_type_description
_atom_type_scat_dispersion_real
_atom_type_scat_dispersion_imag
_atom_type_scat_source
C C 0.0181 0.0091 'International Tables Vol C Tables 4.2.6.8 and 6.1.1.4'
H H 0.0000 0.0000 'International Tables Vol C Tables 4.2.6.8 and 6.1.1.4'
Cd Cd 0.1185 4.6533 'International Tables Vol C Tables 4.2.6.8 and 6.1.1.4'
N N 0.0311 0.0180 'International Tables Vol C Tables 4.2.6.8 and 6.1.1.4'
O O 0.0492 0.0322 'International Tables Vol C Tables 4.2.6.8 and 6.1.1.4'

loop_
_geom_angle_atom_site_label_1
_geom_angle_atom_site_label_2
_geom_angle_atom_site_label_3
_geom_angle
_geom_angle_site_symmetry_1
_geom_angle_site_symmetry_3
_geom_angle_publ_flag
O1 Cd1 O1 76.6(2) . 6 ?
O1 Cd1 O1 83.1(2) 6 8_655 ?
O1 Cd1 O1 83.1(2) . 3_655 ?
O1 Cd1 O1 72.90(19) 3_655 8_655 ?
O1 Cd1 O1 128.03(19) . 8_655 ?
O1 Cd1 O1 128.03(19) 6 3_655 ?
O1 Cd1 O2 173.36(17) 6 3_655 ?
O1 Cd1 O2 98.60(16) 6 8_655 ?
O1 Cd1 O2 98.60(16) . 3_655 ?
O1 Cd1 O2 173.36(17) . 8_655 ?
O1 Cd1 C12 87.62(16) 3_655 8_655 ?
O1 Cd1 C12 155.29(17) . 8_655 ?
O1 Cd1 C12 155.29(17) 6 3_655 ?
O1 Cd1 C12 87.62(16) 8_655 3_655 ?
O1 Cd1 C12 27.55(17) 3_655 3_655 ?
O1 Cd1 C12 91.54(16) 6 8_655 ?
O1 Cd1 C12 27.55(17) 8_655 8_655 ?
O1 Cd1 C12 91.54(16) . 3_655 ?
O2 Cd1 O1 54.90(15) 3_655 3_655 ?
O2 Cd1 O1 103.53(17) 8_655 3_655 ?
O2 Cd1 O1 54.90(15) 8_655 8_655 ?
O2 Cd1 O1 103.53(17) 3_655 8_655 ?
O2 Cd1 O2 85.8(2) 3_655 8_655 ?
O2 Cd1 C12 27.36(17) 8_655 8_655 ?
O2 Cd1 C12 94.61(17) 3_655 8_655 ?
O2 Cd1 C12 27.36(17) 3_655 3_655 ?
O2 Cd1 C12 94.61(17) 8_655 3_655 ?
C12 Cd1 C12 90.7(2) 3_655 8_655 ?
N3 Cd1 O1 90.9(2) . . ?
N3 Cd1 O1 137.16(15) . 3_655 ?
N3 Cd1 O1 90.9(2) . 6 ?
N3 Cd1 O1 137.16(15) . 8_655 ?
N3 Cd1 O2 84.6(2) . 3_655 ?
N3 Cd1 O2 84.6(2) . 8_655 ?
N3 Cd1 C12 111.2(2) . 3_655 ?
N3 Cd1 C12 111.2(2) . 8_655 ?
Cd2 Cd2 O3 173.9(4) 5_656 . ?
Cd2 Cd2 N1 66.3(4) 5_656 . ?
Cd2 Cd2 N1 65.4(4) 5_656 5_656 ?
Cd2 Cd2 N2 65.82(8) 5_656 . ?
Cd2 Cd2 N2 65.82(8) 5_656 5_656 ?
O3 Cd2 N1 108.6(5) . 5_656 ?
O3 Cd2 N1 119.8(5) . . ?
O3 Cd2 N2 114.03(8) . 5_656 ?
O3 Cd2 N2 114.03(8) . . ?
N1 Cd2 N1 131.7(2) . 5_656 ?
N1 Cd2 N2 80.52(14) . 5_656 ?
N1 Cd2 N2 80.52(14) . . ?
N2 Cd2 N1 80.18(14) . 5_656 ?
N2 Cd2 N1 80.18(14) 5_656 5_656 ?
N2 Cd2 N2 131.65(16) . 5_656 ?
Cd1 O1 Cd1 102.27(15) . 7_565 ?
C12 O1 Cd1 91.3(4) . 7_565 ?
C12 O1 Cd1 136.3(4) . . ?
C12 O2 Cd1 92.8(4) . 7_565 ?
C1 C1 H1 126.5 6_556 . ?
C1 C1 C2 106.9(4) 6_556 . ?
C2 C1 H1 126.5 . . ?
C3 C2 C1 124.9(6) . . ?
N1 C2 C1 108.2(6) . . ?
N1 C2 C3 126.8(7) . . ?
C2 C3 C6 115.5(6) . . ?
C4 C3 C2 125.6(6) . . ?
C4 C3 C6 118.6(5) . . ?
C3 C4 C5 123.6(6) . . ?
N2 C4 C3 127.2(5) . . ?
N2 C4 C5 109.1(6) . . ?
C4 C5 H5 127.0 . . ?
C5 C5 C4 105.9(4) 2_655 . ?
C5 C5 H5 127.0 2_655 . ?
C7 C6 C3 118.1(8) . . ?
C11 C6 C3 122.8(9) . . ?
C11 C6 C7 119.1(7) . . ?
C6 C7 H7 120.1 . . ?
C6 C7 C8 119.8(8) . . ?
C8 C7 H7 120.1 . . ?
C7 C8 H8 119.4 . . ?
C9 C8 C7 121.1(9) . . ?
C9 C8 H8 119.4 . . ?
C8 C9 C12 120.2(7) . . ?
C10 C9 C8 117.7(6) . . ?
C10 C9 C12 122.1(6) . . ?
C9 C10 H10 119.4 . . ?
C9 C10 C11 121.2(8) . . ?
C11 C10 H10 119.4 . . ?
C6 C11 C10 120.9(9) . . ?
C6 C11 H11 119.5 . . ?
C10 C11 H11 119.5 . . ?
O1 C12 Cd1 61.2(3) . 7_565 ?
O1 C12 C9 119.9(6) . . ?
O2 C12 Cd1 59.8(3) . 7_565 ?
O2 C12 O1 120.9(5) . . ?
O2 C12 C9 119.2(5) . . ?
C9 C12 Cd1 176.6(4) . 7_565 ?
C14 C13 H13 118.6 . . ?
N3 C13 H13 118.6 . . ?
N3 C13 C14 122.7(13) . . ?
C13 C14 H14 121.4 . . ?
C15 C14 C13 117.1(15) . . ?
C15 C14 H14 121.4 . . ?
C14 C15 N4 111.8(15) . . ?
C16 C15 C14 119.1(10) . . ?
C16 C15 N4 129.1(16) . . ?
C15 C16 H16 120.3 . . ?
C15 C16 C17 119.4(14) . . ?
C17 C16 H16 120.3 . . ?
C16 C17 H17 118.3 . . ?
N3 C17 C16 123.5(16) . . ?
N3 C17 H17 118.3 . . ?
Cd2 N1 Cd2 48.3(2) . 5_656 ?
C2 N1 Cd2 121.4(6) . 5_656 ?
C2 N1 Cd2 122.0(5) . . ?
C2 N1 Cd2 122.0(5) 6_556 . ?
C2 N1 Cd2 121.4(6) 6_556 5_656 ?
C2 N1 C2 109.6(9) 6_556 . ?
Cd2 N2 Cd2 48.36(16) . 5_656 ?
C4 N2 Cd2 121.4(3) . 5_656 ?
C4 N2 Cd2 121.8(4) 2_655 5_656 ?
C4 N2 Cd2 121.8(4) . . ?
C4 N2 Cd2 121.4(3) 2_655 . ?
C4 N2 C4 109.9(7) . 2_655 ?
C13 N3 Cd1 124.8(7) . . ?
C17 N3 Cd1 117.0(9) . . ?
C17 N3 C13 118.2(10) . . ?
N4 N4 C15 105(2) 5_655 . ?

loop_
_geom_bond_atom_site_label_1
_geom_bond_atom_site_label_2
_geom_bond_distance
_geom_bond_site_symmetry_2
_geom_bond_publ_flag
Cd1 O1 2.298(4) . ?
Cd1 O1 2.298(4) 6 ?
Cd1 O1 2.397(4) 3_655 ?
Cd1 O1 2.397(4) 8_655 ?
Cd1 O2 2.367(4) 8_655 ?
Cd1 O2 2.367(4) 3_655 ?
Cd1 C12 2.735(6) 8_655 ?
Cd1 C12 2.735(6) 3_655 ?
Cd1 N3 2.261(7) . ?
Cd2 Cd2 1.883(4) 5_656 ?
Cd2 O3 2.206(14) . ?
Cd2 N1 2.292(10) . ?
Cd2 N1 2.309(11) 5_656 ?
Cd2 N2 2.299(6) 5_656 ?
Cd2 N2 2.299(6) . ?
O1 Cd1 2.397(4) 7_565 ?
O1 C12 1.265(7) . ?
O2 Cd1 2.367(4) 7_565 ?
O2 C12 1.259(8) . ?
C1 C1 1.346(14) 6_556 ?
C1 H1 0.9500 . ?
C1 C2 1.472(11) . ?
C2 C3 1.417(9) . ?
C2 N1 1.347(8) . ?
C3 C4 1.399(11) . ?
C3 C6 1.488(8) . ?
C4 C5 1.458(7) . ?
C4 N2 1.351(7) . ?
C5 C5 1.410(15) 2_655 ?
C5 H5 0.9500 . ?
C6 C7 1.379(14) . ?
C6 C11 1.331(13) . ?
C7 H7 0.9500 . ?
C7 C8 1.399(12) . ?
C8 H8 0.9500 . ?
C8 C9 1.368(10) . ?
C9 C10 1.362(11) . ?
C9 C12 1.491(8) . ?
C10 H10 0.9500 . ?
C10 C11 1.400(11) . ?
C11 H11 0.9500 . ?
C12 Cd1 2.735(6) 7_565 ?
C13 H13 0.9500 . ?
C13 C14 1.414(14) . ?
C13 N3 1.341(15) . ?
C14 H14 0.9500 . ?
C14 C15 1.41(3) . ?
C15 C16 1.30(3) . ?
C15 N4 1.482(14) . ?
C16 H16 0.9500 . ?
C16 C17 1.456(16) . ?
C17 H17 0.9500 . ?
C17 N3 1.249(18) . ?
N1 Cd2 2.309(11) 5_656 ?
N1 C2 1.347(8) 6_556 ?
N2 Cd2 2.299(6) 5_656 ?
N2 C4 1.351(7) 2_655 ?
N4 N4 1.08(3) 5_655 ?

loop_
_geom_torsion_atom_site_label_1
_geom_torsion_atom_site_label_2
_geom_torsion_atom_site_label_3
_geom_torsion_atom_site_label_4
_geom_torsion
_geom_torsion_site_symmetry_1
_geom_torsion_site_symmetry_2
_geom_torsion_site_symmetry_3
_geom_torsion_site_symmetry_4
_geom_torsion_publ_flag
Cd1 O1 C12 Cd1 -109.3(5) . . . 7_565 ?
Cd1 O1 C12 O2 -111.7(6) . . . . ?
Cd1 O1 C12 O2 -2.3(6) 7_565 . . . ?
Cd1 O1 C12 C9 67.0(7) . . . . ?
Cd1 O1 C12 C9 176.3(4) 7_565 . . . ?
Cd1 O2 C12 O1 2.4(6) 7_565 . . . ?
Cd1 O2 C12 C9 -176.3(4) 7_565 . . . ?
C1 C1 C2 C3 -179.7(10) 6_556 . . . ?
C1 C1 C2 N1 -1.5(11) 6_556 . . . ?
C1 C2 C3 C4 174.5(10) . . . . ?
C1 C2 C3 C6 0.8(17) . . . . ?
C1 C2 N1 Cd2 -147.6(8) . . . 5_656 ?
C1 C2 N1 Cd2 154.9(8) . . . . ?
C1 C2 N1 C2 2.5(18) . . . 6_556 ?
C2 C3 C4 C5 -179.7(11) . . . . ?
C2 C3 C4 N2 3.8(19) . . . . ?
C2 C3 C6 C7 -83.3(11) . . . . ?
C2 C3 C6 C11 98.0(11) . . . . ?
C3 C2 N1 Cd2 -27.0(19) . . . . ?
C3 C2 N1 Cd2 30.5(18) . . . 5_656 ?
C3 C2 N1 C2 -179.4(7) . . . 6_556 ?
C3 C4 C5 C5 -177.9(12) . . . 2_655 ?
C3 C4 N2 Cd2 -31.4(13) . . . 5_656 ?
C3 C4 N2 Cd2 26.1(13) . . . . ?
C3 C4 N2 C4 177.2(14) . . . 2_655 ?
C3 C6 C7 C8 177.9(9) . . . . ?
C3 C6 C11 C10 -177.0(8) . . . . ?
C4 C3 C6 C7 102.6(11) . . . . ?
C4 C3 C6 C11 -76.1(12) . . . . ?
C5 C4 N2 Cd2 151.7(6) . . . 5_656 ?
C5 C4 N2 Cd2 -150.9(6) . . . . ?
C5 C4 N2 C4 0.3(6) . . . 2_655 ?
C6 C3 C4 C5 -6.2(16) . . . . ?
C6 C3 C4 N2 177.3(9) . . . . ?
C6 C7 C8 C9 1.8(16) . . . . ?
C7 C6 C11 C10 4.3(13) . . . . ?
C7 C8 C9 C10 -1.1(14) . . . . ?
C7 C8 C9 C12 178.9(8) . . . . ?
C8 C9 C10 C11 2.0(13) . . . . ?
C8 C9 C12 O1 178.5(7) . . . . ?
C8 C9 C12 O2 -2.8(10) . . . . ?
C9 C10 C11 C6 -3.7(14) . . . . ?
C10 C9 C12 O1 -1.6(9) . . . . ?
C10 C9 C12 O2 177.1(7) . . . . ?
C11 C6 C7 C8 -3.4(15) . . . . ?
C12 C9 C10 C11 -178.0(7) . . . . ?
C13 C14 C15 C16 0.0 . . . . ?
C13 C14 C15 N4 180.0 . . . . ?
C14 C13 N3 Cd1 180.0 . . . . ?
C14 C13 N3 C17 0.0 . . . . ?
C14 C15 C16 C17 0.0 . . . . ?
C14 C15 N4 N4 180.0 . . . 5_655 ?
C15 C16 C17 N3 0.0 . . . . ?
C16 C15 N4 N4 0.0 . . . 5_655 ?
C16 C17 N3 Cd1 180.0 . . . . ?
C16 C17 N3 C13 0.0 . . . . ?
N1 C2 C3 C4 -3(2) . . . . ?
N1 C2 C3 C6 -177.0(12) . . . . ?
N2 C4 C5 C5 -0.9(15) . . . 2_655 ?
N3 C13 C14 C15 0.0 . . . . ?
N4 C15 C16 C17 180.0 . . . . ?

loop_
_twin_individual_id
_twin_individual_mass_fraction_refined
1 0.2940(19)
2 0.7060(19)

loop_
_smtbx_masks_void_nr
_smtbx_masks_void_average_x
_smtbx_masks_void_average_y
_smtbx_masks_void_average_z
_smtbx_masks_void_volume
_smtbx_masks_void_count_electrons
_smtbx_masks_void_content
1 -0.044 -0.221 -0.620 3449.7 626.3 ?
